data_7156494
loop_
_publ_author_name
'Lai, Qi'
'Liu, Qing'
'He, Ying'
'Zhao, Kai'
'Wei, Chiyu'
'Wojtas, Lukasz'
'Shi, Xiaodong'
'Song, Zhiguang'

_publ_section_title
;
 Triazole-imidazole (TA-IM) derivatives as ultrafast fluorescent probes
 for selective Ag<sup>+</sup> detection.
;
_journal_issue 42
_journal_name_full 'Organic &amp; biomolecular chemistry'
_journal_page_first 7801
_journal_page_last 7805
_journal_paper_doi 10.1039/c8ob02482k
_journal_volume 16
_journal_year 2018
_chemical_formula_moiety 'C23 H19 N5 O'
_chemical_formula_sum 'C23 H19 N5 O'
_chemical_formula_weight 381.43
_space_group_crystal_system monoclinic
_space_group_IT_number 14
_space_group_name_Hall '-P 2ybc'
_space_group_name_H-M_alt 'P 1 21/c 1'
_symmetry_space_group_name_Hall '-P 2ybc'
_symmetry_space_group_name_H-M 'P 1 21/c 1'
_atom_sites_solution_hydrogens mixed
_atom_sites_solution_primary direct
_audit_creation_date 2018-03-29
_audit_creation_method
;
Olex2 1.2
(compiled 2017.08.10 svn.r3458 for OlexSys, GUI svn.r5381)
;
_audit_update_record
;
2018-04-05 deposited with the CCDC.
2018-10-08 downloaded from the CCDC.
;
_cell_angle_alpha 90
_cell_angle_beta 97.478(2)
_cell_angle_gamma 90
_cell_formula_units_Z 4
_cell_length_a 8.1000(2)
_cell_length_b 24.9541(7)
_cell_length_c 9.6074(3)
_cell_measurement_reflns_used 4820
_cell_measurement_temperature 100(2)
_cell_measurement_theta_max 74.21
_cell_measurement_theta_min 3.54
_cell_volume 1925.41(9)
_computing_cell_refinement 'SAINT V8.38A (?, 2016)'
_computing_data_reduction 'SAINT V8.38A (?, 2016)'
_computing_molecular_graphics 'Olex2 (Dolomanov et al., 2009)'
_computing_publication_material 'Olex2 (Dolomanov et al., 2009)'
_computing_structure_refinement 'XL (Sheldrick, 2008)'
_computing_structure_solution 'XS (Sheldrick, 2008)'
_diffrn_ambient_temperature 100.0
_diffrn_measured_fraction_theta_full 0.995
_diffrn_measured_fraction_theta_max 0.984
_diffrn_measurement_device_type 'Bruker D8 Venture PHOTON 100 CMOS'
_diffrn_measurement_method 'omega scans'
_diffrn_radiation_monochromator mirrors
_diffrn_radiation_type CuK\a
_diffrn_radiation_wavelength 1.54178
_diffrn_reflns_av_R_equivalents 0.0743
_diffrn_reflns_av_unetI/netI 0.0505
_diffrn_reflns_Laue_measured_fraction_full 0.995
_diffrn_reflns_Laue_measured_fraction_max 0.984
_diffrn_reflns_limit_h_max 9
_diffrn_reflns_limit_h_min -9
_diffrn_reflns_limit_k_max 30
_diffrn_reflns_limit_k_min -25
_diffrn_reflns_limit_l_max 11
_diffrn_reflns_limit_l_min -11
_diffrn_reflns_number 15279
_diffrn_reflns_point_group_measured_fraction_full 0.995
_diffrn_reflns_point_group_measured_fraction_max 0.984
_diffrn_reflns_theta_full 67.679
_diffrn_reflns_theta_max 74.459
_diffrn_reflns_theta_min 3.542
_diffrn_source 'INCOATEC Imus micro-focus source'
_diffrn_standards_number 0
_exptl_absorpt_coefficient_mu 0.675
_exptl_absorpt_correction_T_max 1.0000
_exptl_absorpt_correction_T_min 0.9148
_exptl_absorpt_correction_type multi-scan
_exptl_absorpt_process_details
;
SADABS-2016/2 (Bruker,2016/2) was used for absorption correction.
wR2(int) was 0.0969 before and 0.0676 after correction.
The Ratio of minimum to maximum transmission is 0.9148.
The \l/2 correction factor is Not present.
;
_exptl_crystal_colour colorless
_exptl_crystal_density_diffrn 1.316
_exptl_crystal_description plate
_exptl_crystal_F_000 800
_exptl_crystal_size_max 0.171
_exptl_crystal_size_mid 0.056
_exptl_crystal_size_min 0.014
_refine_diff_density_max 0.792
_refine_diff_density_min -0.331
_refine_diff_density_rms 0.063
_refine_ls_extinction_method none
_refine_ls_goodness_of_fit_ref 1.069
_refine_ls_hydrogen_treatment mixed
_refine_ls_matrix_type full
_refine_ls_number_parameters 267
_refine_ls_number_reflns 3866
_refine_ls_number_restraints 0
_refine_ls_restrained_S_all 1.069
_refine_ls_R_factor_all 0.1030
_refine_ls_R_factor_gt 0.0695
_refine_ls_shift/su_max 0.000
_refine_ls_shift/su_mean 0.000
_refine_ls_structure_factor_coef Fsqd
_refine_ls_weighting_details 'w=1/[\s^2^(Fo^2^)+(0.0785P)^2^+1.9953P] where P=(Fo^2^+2Fc^2^)/3'
_refine_ls_weighting_scheme calc
_refine_ls_wR_factor_gt 0.1672
_refine_ls_wR_factor_ref 0.1872
_reflns_Friedel_coverage 0.000
_reflns_number_gt 2728
_reflns_number_total 3866
_reflns_threshold_expression 'I > 2\s(I)'
_cod_data_source_file c8ob02482k2.cif
_cod_data_source_block taim_b
_cod_depositor_comments 'Adding full bibliography for 7156492--7156496.cif.'
_cod_database_code 7156494
_shelx_shelxl_version_number 2017/1
_shelx_space_group_comment
;
The symmetry employed for this shelxl refinement is uniquely defined
by the following loop, which should always be used as a source of
symmetry information in preference to the above space-group names.
They are only intended as comments.
;
_shelx_estimated_absorpt_t_max 0.991
_shelx_estimated_absorpt_t_min 0.893
_olex2_refinement_description
;
1. Fixed Uiso
 At 1.2 times of:
  All C(H) groups, All C(H,H) groups
 At 1.5 times of:
  All C(H,H,H) groups
2.a Secondary CH2 refined with riding coordinates:
 C7(H7A,H7B)
2.b Aromatic/amide H refined with riding coordinates:
 C1(H1), C2(H2), C3(H3), C4(H4), C5(H5), C14(H14), C15(H15), C16(H16),
 C17(H17), C18(H18), C24(H24), C25(H25), C27(H27)
2.c Idealised Me refined as rotating group:
 C29(H29A,H29B,H29C)
;
_olex2_submission_special_instructions 'No special instructions were received'

loop_
_space_group_symop_operation_xyz
'x, y, z'
'-x, y+1/2, -z+1/2'
'-x, -y, -z'
'x, -y-1/2, z-1/2'

loop_
_atom_site_label
_atom_site_type_symbol
_atom_site_fract_x
_atom_site_fract_y
_atom_site_fract_z
_atom_site_U_iso_or_equiv
_atom_site_adp_type
_atom_site_occupancy
_atom_site_site_symmetry_order
_atom_site_calc_flag
_atom_site_refinement_flags_posn
C1 C 0.5182(4) 0.42289(13) 0.8288(3) 0.0372(7) Uani 1 1 d .
H1 H 0.569250 0.388816 0.845452 0.045 Uiso 1 1 calc R
C2 C 0.3862(5) 0.43759(14) 0.8991(4) 0.0466(9) Uani 1 1 d .
H2 H 0.347009 0.413505 0.964042 0.056 Uiso 1 1 calc R
C3 C 0.3110(5) 0.48740(14) 0.8752(4) 0.0461(9) Uani 1 1 d .
H3 H 0.220412 0.497330 0.923353 0.055 Uiso 1 1 calc R
C4 C 0.3687(4) 0.52238(13) 0.7811(4) 0.0382(8) Uani 1 1 d .
H4 H 0.317448 0.556434 0.764552 0.046 Uiso 1 1 calc R
C5 C 0.5010(4) 0.50804(12) 0.7108(3) 0.0335(7) Uani 1 1 d .
H5 H 0.540794 0.532363 0.646728 0.040 Uiso 1 1 calc R
C6 C 0.5756(4) 0.45803(12) 0.7340(3) 0.0325(7) Uani 1 1 d .
C7 C 0.7203(4) 0.44274(12) 0.6566(3) 0.0358(7) Uani 1 1 d .
H7A H 0.728560 0.468962 0.580525 0.043 Uiso 1 1 calc R
H7B H 0.824829 0.444609 0.722465 0.043 Uiso 1 1 calc R
N8 N 0.7029(3) 0.38901(10) 0.5964(3) 0.0322(6) Uani 1 1 d .
N9 N 0.7877(3) 0.34728(10) 0.6534(3) 0.0307(6) Uani 1 1 d .
C10 C 0.7302(4) 0.30608(11) 0.5712(3) 0.0286(6) Uani 1 1 d .
C11 C 0.6067(4) 0.32506(12) 0.4649(3) 0.0299(6) Uani 1 1 d .
N12 N 0.5928(3) 0.37812(10) 0.4845(3) 0.0333(6) Uani 1 1 d .
C13 C 0.4995(4) 0.29821(12) 0.3503(3) 0.0312(7) Uani 1 1 d .
C14 C 0.4220(4) 0.32876(13) 0.2381(3) 0.0347(7) Uani 1 1 d .
H14 H 0.443254 0.366139 0.234520 0.042 Uiso 1 1 calc R
C15 C 0.3147(4) 0.30478(14) 0.1327(4) 0.0409(8) Uani 1 1 d .
H15 H 0.264539 0.325760 0.056101 0.049 Uiso 1 1 calc R
C16 C 0.2794(4) 0.25046(14) 0.1372(4) 0.0397(8) Uani 1 1 d .
H16 H 0.203099 0.234380 0.065862 0.048 Uiso 1 1 calc R
C17 C 0.3568(4) 0.22011(14) 0.2469(4) 0.0408(8) Uani 1 1 d .
H17 H 0.334853 0.182753 0.249993 0.049 Uiso 1 1 calc R
C18 C 0.4655(4) 0.24336(13) 0.3522(4) 0.0371(7) Uani 1 1 d .
H18 H 0.517835 0.221833 0.426801 0.045 Uiso 1 1 calc R
C19 C 0.8026(4) 0.25312(11) 0.6016(3) 0.0269(6) Uani 1 1 d .
N20 N 0.8560(3) 0.23753(9) 0.7357(3) 0.0252(5) Uani 1 1 d .
C21 C 0.9172(4) 0.18646(11) 0.7282(3) 0.0254(6) Uani 1 1 d .
C22 C 0.8978(4) 0.17335(11) 0.5851(3) 0.0271(6) Uani 1 1 d .
N23 N 0.8261(3) 0.21625(10) 0.5071(2) 0.0280(5) Uani 1 1 d .
C24 C 0.9525(4) 0.12332(12) 0.5428(3) 0.0327(7) Uani 1 1 d .
H24 H 0.940481 0.113623 0.446413 0.039 Uiso 1 1 calc R
C25 C 1.0244(4) 0.08846(12) 0.6453(4) 0.0346(7) Uani 1 1 d .
H25 H 1.061696 0.054332 0.618569 0.042 Uiso 1 1 calc R
C26 C 1.0433(4) 0.10263(12) 0.7880(3) 0.0326(7) Uani 1 1 d .
C27 C 0.9897(4) 0.15163(11) 0.8330(3) 0.0286(6) Uani 1 1 d .
H27 H 1.001497 0.161072 0.929573 0.034 Uiso 1 1 calc R
O28 O 1.1197(3) 0.06455(10) 0.8789(3) 0.0452(6) Uani 1 1 d .
C29 C 1.1616(5) 0.07986(17) 1.0232(4) 0.0526(10) Uani 1 1 d .
H29A H 1.238550 0.110321 1.029343 0.079 Uiso 1 1 calc GR
H29B H 1.214701 0.049615 1.076602 0.079 Uiso 1 1 calc GR
H29C H 1.060142 0.090082 1.062126 0.079 Uiso 1 1 calc GR
H20 H 0.844(5) 0.2551(15) 0.814(4) 0.039(10) Uiso 1 1 d .

loop_
_atom_site_aniso_label
_atom_site_aniso_U_11
_atom_site_aniso_U_22
_atom_site_aniso_U_33
_atom_site_aniso_U_23
_atom_site_aniso_U_13
_atom_site_aniso_U_12
C1 0.050(2) 0.0253(16) 0.0373(17) 0.0029(12) 0.0082(14) -0.0012(13)
C2 0.060(2) 0.0342(18) 0.049(2) 0.0031(15) 0.0211(17) -0.0071(16)
C3 0.054(2) 0.0334(19) 0.055(2) -0.0061(15) 0.0213(17) -0.0005(15)
C4 0.0422(19) 0.0248(16) 0.0479(19) -0.0056(13) 0.0065(15) 0.0023(13)
C5 0.0430(18) 0.0249(15) 0.0322(16) 0.0009(12) 0.0029(13) 0.0003(13)
C6 0.0388(17) 0.0246(15) 0.0344(16) -0.0008(12) 0.0061(12) 0.0003(12)
C7 0.048(2) 0.0222(15) 0.0390(17) 0.0031(12) 0.0114(14) 0.0019(13)
N8 0.0420(15) 0.0231(13) 0.0331(14) 0.0040(10) 0.0108(11) 0.0043(10)
N9 0.0375(14) 0.0267(13) 0.0301(13) 0.0058(10) 0.0120(10) 0.0042(10)
C10 0.0360(16) 0.0270(15) 0.0256(14) 0.0048(11) 0.0141(12) 0.0018(12)
C11 0.0339(16) 0.0260(15) 0.0324(15) 0.0079(12) 0.0137(12) 0.0065(12)
N12 0.0380(15) 0.0297(14) 0.0338(14) 0.0065(10) 0.0112(11) 0.0043(11)
C13 0.0275(15) 0.0351(16) 0.0332(16) 0.0067(12) 0.0121(12) 0.0058(12)
C14 0.0327(17) 0.0329(16) 0.0393(17) 0.0012(13) 0.0080(13) 0.0071(13)
C15 0.0377(19) 0.0419(19) 0.0430(19) 0.0069(14) 0.0046(14) 0.0118(14)
C16 0.0293(17) 0.044(2) 0.0459(19) -0.0028(15) 0.0059(13) 0.0027(14)
C17 0.0355(18) 0.0350(18) 0.053(2) 0.0044(15) 0.0099(15) -0.0008(14)
C18 0.0331(17) 0.0380(18) 0.0414(18) 0.0111(14) 0.0086(13) 0.0002(13)
C19 0.0300(15) 0.0269(15) 0.0259(14) 0.0022(11) 0.0119(11) 0.0003(11)
N20 0.0328(13) 0.0211(12) 0.0236(12) 0.0018(9) 0.0109(9) 0.0035(9)
C21 0.0278(14) 0.0197(13) 0.0307(15) 0.0021(11) 0.0111(11) 0.0014(10)
C22 0.0265(15) 0.0265(15) 0.0298(15) 0.0002(11) 0.0091(11) -0.0004(11)
N23 0.0327(13) 0.0280(13) 0.0243(12) -0.0002(9) 0.0079(9) 0.0007(10)
C24 0.0360(17) 0.0296(16) 0.0346(16) -0.0086(12) 0.0123(13) -0.0034(12)
C25 0.0389(18) 0.0198(14) 0.0480(19) -0.0012(12) 0.0167(14) 0.0040(12)
C26 0.0342(17) 0.0258(15) 0.0398(17) 0.0065(12) 0.0122(13) 0.0063(12)
C27 0.0347(16) 0.0236(14) 0.0295(15) 0.0031(11) 0.0122(11) 0.0048(12)
O28 0.0521(15) 0.0391(14) 0.0448(14) 0.0081(10) 0.0076(11) 0.0154(11)
C29 0.057(2) 0.060(2) 0.040(2) 0.0086(17) 0.0029(16) 0.0270(19)

loop_
_atom_type_symbol
_atom_type_description
_atom_type_scat_dispersion_real
_atom_type_scat_dispersion_imag
_atom_type_scat_source
C C 0.0181 0.0091 'International Tables Vol C Tables 4.2.6.8 and 6.1.1.4'
H H 0.0000 0.0000 'International Tables Vol C Tables 4.2.6.8 and 6.1.1.4'
N N 0.0311 0.0180 'International Tables Vol C Tables 4.2.6.8 and 6.1.1.4'
O O 0.0492 0.0322 'International Tables Vol C Tables 4.2.6.8 and 6.1.1.4'

loop_
_geom_angle_atom_site_label_1
_geom_angle_atom_site_label_2
_geom_angle_atom_site_label_3
_geom_angle
C2 C1 H1 120.1
C2 C1 C6 119.9(3)
C6 C1 H1 120.1
C1 C2 H2 119.8
C1 C2 C3 120.3(3)
C3 C2 H2 119.8
C2 C3 H3 120.2
C4 C3 C2 119.7(3)
C4 C3 H3 120.2
C3 C4 H4 119.8
C3 C4 C5 120.3(3)
C5 C4 H4 119.8
C4 C5 H5 120.0
C4 C5 C6 120.0(3)
C6 C5 H5 120.0
C1 C6 C5 119.7(3)
C1 C6 C7 120.6(3)
C5 C6 C7 119.6(3)
C6 C7 H7A 109.1
C6 C7 H7B 109.1
H7A C7 H7B 107.8
N8 C7 C6 112.6(3)
N8 C7 H7A 109.1
N8 C7 H7B 109.1
N9 N8 C7 122.7(3)
N9 N8 N12 115.4(2)
N12 N8 C7 121.8(3)
N8 N9 C10 103.7(2)
N9 C10 C11 109.1(3)
N9 C10 C19 118.4(3)
C11 C10 C19 132.5(3)
C10 C11 C13 132.9(3)
N12 C11 C10 107.0(3)
N12 C11 C13 120.1(3)
N8 N12 C11 104.7(2)
C14 C13 C11 119.3(3)
C18 C13 C11 122.3(3)
C18 C13 C14 118.3(3)
C13 C14 H14 119.8
C15 C14 C13 120.3(3)
C15 C14 H14 119.8
C14 C15 H15 119.6
C14 C15 C16 120.8(3)
C16 C15 H15 119.6
C15 C16 H16 120.5
C17 C16 C15 119.0(3)
C17 C16 H16 120.5
C16 C17 H17 119.6
C18 C17 C16 120.8(3)
C18 C17 H17 119.6
C13 C18 H18 119.7
C17 C18 C13 120.7(3)
C17 C18 H18 119.7
N20 C19 C10 121.2(3)
N23 C19 C10 125.6(3)
N23 C19 N20 113.2(2)
C19 N20 C21 106.7(2)
C19 N20 H20 127(2)
C21 N20 H20 126(2)
N20 C21 C22 105.8(2)
N20 C21 C27 131.3(3)
C27 C21 C22 122.9(3)
C21 C22 C24 119.5(3)
N23 C22 C21 109.6(2)
N23 C22 C24 130.9(3)
C19 N23 C22 104.6(2)
C22 C24 H24 120.9
C25 C24 C22 118.2(3)
C25 C24 H24 120.9
C24 C25 H25 119.4
C24 C25 C26 121.2(3)
C26 C25 H25 119.4
C27 C26 C25 121.8(3)
O28 C26 C25 115.3(3)
O28 C26 C27 122.9(3)
C21 C27 H27 121.8
C26 C27 C21 116.3(3)
C26 C27 H27 121.8
C26 O28 C29 117.2(3)
O28 C29 H29A 109.5
O28 C29 H29B 109.5
O28 C29 H29C 109.5
H29A C29 H29B 109.5
H29A C29 H29C 109.5
H29B C29 H29C 109.5

loop_
_geom_bond_atom_site_label_1
_geom_bond_atom_site_label_2
_geom_bond_distance
C1 H1 0.9500
C1 C2 1.387(5)
C1 C6 1.388(4)
C2 H2 0.9500
C2 C3 1.390(5)
C3 H3 0.9500
C3 C4 1.381(5)
C4 H4 0.9500
C4 C5 1.387(5)
C5 H5 0.9500
C5 C6 1.392(4)
C6 C7 1.516(4)
C7 H7A 0.9900
C7 H7B 0.9900
C7 N8 1.460(4)
N8 N9 1.326(3)
N8 N12 1.333(4)
N9 C10 1.343(4)
C10 C11 1.415(4)
C10 C19 1.460(4)
C11 N12 1.344(4)
C11 C13 1.472(5)
C13 C14 1.400(4)
C13 C18 1.397(4)
C14 H14 0.9500
C14 C15 1.383(5)
C15 H15 0.9500
C15 C16 1.387(5)
C16 H16 0.9500
C16 C17 1.380(5)
C17 H17 0.9500
C17 C18 1.380(5)
C18 H18 0.9500
C19 N20 1.361(4)
C19 N23 1.324(4)
N20 C21 1.373(4)
N20 H20 0.89(4)
C21 C22 1.402(4)
C21 C27 1.400(4)
C22 N23 1.390(4)
C22 C24 1.402(4)
C24 H24 0.9500
C24 C25 1.384(5)
C25 H25 0.9500
C25 C26 1.406(5)
C26 C27 1.385(4)
C26 O28 1.381(4)
C27 H27 0.9500
O28 C29 1.435(4)
C29 H29A 0.9800
C29 H29B 0.9800
C29 H29C 0.9800

loop_
_geom_torsion_atom_site_label_1
_geom_torsion_atom_site_label_2
_geom_torsion_atom_site_label_3
_geom_torsion_atom_site_label_4
_geom_torsion
C1 C2 C3 C4 -0.2(6)
C1 C6 C7 N8 47.2(4)
C2 C1 C6 C5 0.5(5)
C2 C1 C6 C7 179.7(3)
C2 C3 C4 C5 -0.1(6)
C3 C4 C5 C6 0.5(5)
C4 C5 C6 C1 -0.7(5)
C4 C5 C6 C7 -180.0(3)
C5 C6 C7 N8 -133.5(3)
C6 C1 C2 C3 0.0(6)
C6 C7 N8 N9 -103.4(3)
C6 C7 N8 N12 72.6(4)
C7 N8 N9 C10 177.1(3)
C7 N8 N12 C11 -176.8(3)
N8 N9 C10 C11 -0.8(3)
N8 N9 C10 C19 177.8(2)
N9 N8 N12 C11 -0.6(3)
N9 C10 C11 N12 0.5(3)
N9 C10 C11 C13 -177.9(3)
N9 C10 C19 N20 33.5(4)
N9 C10 C19 N23 -145.5(3)
C10 C11 N12 N8 0.1(3)
C10 C11 C13 C14 -162.3(3)
C10 C11 C13 C18 20.8(5)
C10 C19 N20 C21 -179.8(3)
C10 C19 N23 C22 179.8(3)
C11 C10 C19 N20 -148.3(3)
C11 C10 C19 N23 32.8(5)
C11 C13 C14 C15 -177.0(3)
C11 C13 C18 C17 176.2(3)
N12 N8 N9 C10 0.9(3)
N12 C11 C13 C14 19.5(4)
N12 C11 C13 C18 -157.4(3)
C13 C11 N12 N8 178.7(2)
C13 C14 C15 C16 1.3(5)
C14 C13 C18 C17 -0.7(5)
C14 C15 C16 C17 -1.8(5)
C15 C16 C17 C18 1.1(5)
C16 C17 C18 C13 0.1(5)
C18 C13 C14 C15 0.0(5)
C19 C10 C11 N12 -177.9(3)
C19 C10 C11 C13 3.8(5)
C19 N20 C21 C22 0.2(3)
C19 N20 C21 C27 178.8(3)
N20 C19 N23 C22 0.8(3)
N20 C21 C22 N23 0.2(3)
N20 C21 C22 C24 178.8(3)
N20 C21 C27 C26 -178.1(3)
C21 C22 N23 C19 -0.6(3)
C21 C22 C24 C25 0.0(4)
C22 C21 C27 C26 0.3(4)
C22 C24 C25 C26 -0.3(5)
N23 C19 N20 C21 -0.7(3)
N23 C22 C24 C25 178.2(3)
C24 C22 N23 C19 -178.9(3)
C24 C25 C26 C27 0.7(5)
C24 C25 C26 O28 -178.9(3)
C25 C26 C27 C21 -0.6(5)
C25 C26 O28 C29 172.0(3)
C27 C21 C22 N23 -178.5(3)
C27 C21 C22 C24 0.0(4)
C27 C26 O28 C29 -7.6(5)
O28 C26 C27 C21 178.9(3)
